data_4335686
loop_
_publ_author_name
'Brian M. Barry'
'Diane A. Dickie'
'Luke J. Murphy'
'Jason A. C. Clyburne'
'Richard A. Kemp'

_publ_contact_author_address
;Department of Chemistry
Saint Mary's University
Halifax, NS, B3H 3C3
Canada
;
_publ_contact_author_email rakemp@unm.edu
_publ_contact_author_name 'Kemp, Richard A.'
_publ_contact_author_phone 1-505-272-7609
_publ_section_title
;
 NH/PH Isomerization and a Lewis Pair for Carbon Dioxide Capture
;
_journal_name_full 'Inorganic Chemistry'
_journal_page_first 8312
_journal_page_last 8314
_journal_paper_doi 10.1021/ic401498r
_journal_volume 52
_journal_year 2013
_chemical_formula_sum 'C30 H29 B F15 N P2'
_chemical_formula_weight 761.29
_space_group_IT_number 4
_symmetry_cell_setting monoclinic
_symmetry_space_group_name_Hall 'P 2yb'
_symmetry_space_group_name_H-M 'P 1 21 1'
_atom_sites_solution_hydrogens geom
_atom_sites_solution_primary direct
_atom_sites_solution_secondary difmap
_audit_creation_method SHELXL-97
_cell_angle_alpha 90.00
_cell_angle_beta 109.5180(10)
_cell_angle_gamma 90.00
_cell_formula_units_Z 4
_cell_length_a 11.3789(3)
_cell_length_b 18.0065(4)
_cell_length_c 16.6694(4)
_cell_measurement_reflns_used 8104
_cell_measurement_temperature 173(2)
_cell_measurement_theta_max 24.91
_cell_measurement_theta_min 2.83
_cell_volume 3219.20(14)
_computing_cell_refinement 'Bruker SAINT'
_computing_data_collection 'Bruker APEX2'
_computing_data_reduction 'Bruker SAINT'
_computing_molecular_graphics 'Bruker SHELXTL'
_computing_publication_material 'Bruker SHELXTL'
_computing_structure_refinement 'SHELXL-97 (Sheldrick, 2008)'
_computing_structure_solution 'SHELXS-97 (Sheldrick, 2008)'
_diffrn_ambient_temperature 173(2)
_diffrn_measured_fraction_theta_full 0.998
_diffrn_measured_fraction_theta_max 0.998
_diffrn_measurement_device_type 'Bruker APEX-II CCD'
_diffrn_measurement_method '\f and \w scans'
_diffrn_radiation_monochromator graphite
_diffrn_radiation_source 'fine-focus sealed tube'
_diffrn_radiation_type MoK\a
_diffrn_radiation_wavelength 0.71073
_diffrn_reflns_av_R_equivalents 0.0453
_diffrn_reflns_av_sigmaI/netI 0.0585
_diffrn_reflns_limit_h_max 14
_diffrn_reflns_limit_h_min -14
_diffrn_reflns_limit_k_max 22
_diffrn_reflns_limit_k_min -22
_diffrn_reflns_limit_l_max 21
_diffrn_reflns_limit_l_min -21
_diffrn_reflns_number 38841
_diffrn_reflns_theta_full 26.73
_diffrn_reflns_theta_max 26.73
_diffrn_reflns_theta_min 2.65
_exptl_absorpt_coefficient_mu 0.246
_exptl_absorpt_correction_T_max 0.9538
_exptl_absorpt_correction_T_min 0.8903
_exptl_absorpt_correction_type numerical
_exptl_absorpt_process_details 'Bruker, SADABS'
_exptl_crystal_colour colourless
_exptl_crystal_density_diffrn 1.571
_exptl_crystal_description rod
_exptl_crystal_F_000 1544
_exptl_crystal_size_max 0.48
_exptl_crystal_size_mid 0.24
_exptl_crystal_size_min 0.19
_refine_diff_density_max 1.377
_refine_diff_density_min -0.667
_refine_diff_density_rms 0.072
_refine_ls_abs_structure_details 'Flack H D (1983), Acta Cryst. A39, 876-881'
_refine_ls_abs_structure_Flack -0.07(9)
_refine_ls_extinction_method none
_refine_ls_goodness_of_fit_ref 1.025
_refine_ls_hydrogen_treatment constr
_refine_ls_matrix_type full
_refine_ls_number_parameters 875
_refine_ls_number_reflns 13589
_refine_ls_number_restraints 1
_refine_ls_restrained_S_all 1.025
_refine_ls_R_factor_all 0.0746
_refine_ls_R_factor_gt 0.0535
_refine_ls_shift/su_max 0.000
_refine_ls_shift/su_mean 0.000
_refine_ls_structure_factor_coef Fsqd
_refine_ls_weighting_details 'calc w=1/[\s^2^(Fo^2^)+(0.0790P)^2^+1.5761P] where P=(Fo^2^+2Fc^2^)/3'
_refine_ls_weighting_scheme calc
_refine_ls_wR_factor_gt 0.1330
_refine_ls_wR_factor_ref 0.1473
_reflns_number_gt 10634
_reflns_number_total 13589
_reflns_threshold_expression >2sigma(I)
_cod_data_source_file ic401498r_si_002_1.cif
_cod_data_source_block 3
_cod_depositor_comments
;
The following automatic conversions were performed:

data name '_iucr_refine_instruction_details' was replaced with
'_iucr_refine_instructions_details' as specified in the replacement
file 'data/replacement-values/replacement_tags.lst'.

Automatic conversion script
Id: cif_correct_tags 9268 2022-04-12 08:56:07Z antanas 
;
_cod_database_code 4335686

loop_
_symmetry_equiv_pos_as_xyz
'x, y, z'
'-x, y+1/2, -z'

loop_
_atom_site_label
_atom_site_type_symbol
_atom_site_fract_x
_atom_site_fract_y
_atom_site_fract_z
_atom_site_U_iso_or_equiv
_atom_site_adp_type
_atom_site_occupancy
_atom_site_symmetry_multiplicity
_atom_site_calc_flag
_atom_site_refinement_flags
P1 P 0.90985(9) 0.52690(5) 0.81262(6) 0.0181(2) Uani 1 1 d .
P2 P 1.11773(11) 0.63785(6) 0.81728(7) 0.0276(2) Uani 1 1 d .
H2 H 1.0798 0.6816 0.8364 0.033 Uiso 1 1 calc R
P3 P 0.81168(9) 0.58673(5) 0.29955(6) 0.0170(2) Uani 1 1 d .
P4 P 0.61184(10) 0.47015(7) 0.29187(8) 0.0307(3) Uani 1 1 d .
H4 H 0.6513 0.4289 0.2697 0.037 Uiso 1 1 calc R
F1 F 0.6676(2) 0.53202(14) 0.94225(15) 0.0314(6) Uani 1 1 d .
F2 F 0.5313(3) 0.41725(17) 0.95208(19) 0.0463(7) Uani 1 1 d .
F3 F 0.4385(3) 0.32355(16) 0.8178(2) 0.0568(9) Uani 1 1 d .
F4 F 0.4847(2) 0.35038(15) 0.67058(19) 0.0431(7) Uani 1 1 d .
F5 F 0.6219(2) 0.46530(14) 0.65786(15) 0.0325(6) Uani 1 1 d .
F6 F 0.5215(2) 0.65708(14) 0.79301(17) 0.0344(6) Uani 1 1 d .
F7 F 0.5023(2) 0.76701(16) 0.89372(19) 0.0434(7) Uani 1 1 d .
F8 F 0.7062(3) 0.81624(14) 1.02217(17) 0.0387(7) Uani 1 1 d .
F9 F 0.9301(2) 0.74710(15) 1.04975(15) 0.0349(6) Uani 1 1 d .
F10 F 0.9534(2) 0.63932(14) 0.94902(14) 0.0283(5) Uani 1 1 d .
F11 F 0.4835(2) 0.57864(16) 0.64583(18) 0.0447(7) Uani 1 1 d .
F12 F 0.4189(3) 0.66697(19) 0.5127(2) 0.0636(10) Uani 1 1 d .
F13 F 0.5746(3) 0.77496(19) 0.49440(18) 0.0543(9) Uani 1 1 d .
F14 F 0.8059(3) 0.78824(17) 0.61503(19) 0.0485(8) Uani 1 1 d .
F15 F 0.8744(2) 0.69902(14) 0.74841(15) 0.0302(6) Uani 1 1 d .
F16 F 0.7597(2) 0.47602(16) 0.16354(16) 0.0355(6) Uani 1 1 d .
F17 F 0.7716(3) 0.36068(16) 0.06912(17) 0.0408(7) Uani 1 1 d .
F18 F 0.9950(3) 0.29573(14) 0.08446(16) 0.0355(6) Uani 1 1 d .
F19 F 1.2066(2) 0.34783(15) 0.20406(18) 0.0384(7) Uani 1 1 d .
F20 F 1.1963(2) 0.46053(14) 0.30403(16) 0.0330(6) Uani 1 1 d .
F21 F 0.8621(2) 0.41589(14) 0.36821(16) 0.0320(6) Uani 1 1 d .
F22 F 0.9479(3) 0.33305(16) 0.50691(19) 0.0455(7) Uani 1 1 d .
F23 F 1.1812(3) 0.35702(16) 0.62124(18) 0.0488(8) Uani 1 1 d .
F24 F 1.3244(3) 0.46508(18) 0.58877(19) 0.0537(8) Uani 1 1 d .
F25 F 1.2454(2) 0.54583(14) 0.45157(18) 0.0371(6) Uani 1 1 d .
F26 F 1.0456(2) 0.58132(15) 0.15887(15) 0.0327(6) Uani 1 1 d .
F27 F 1.1833(3) 0.69432(17) 0.14469(19) 0.0455(7) Uani 1 1 d .
F28 F 1.2760(3) 0.79246(16) 0.2751(2) 0.0528(8) Uani 1 1 d .
F29 F 1.2289(2) 0.77164(15) 0.42259(19) 0.0429(7) Uani 1 1 d .
F30 F 1.0977(2) 0.65582(14) 0.44211(15) 0.0299(6) Uani 1 1 d .
B1 B 0.7390(4) 0.5793(3) 0.7913(3) 0.0193(9) Uani 1 1 d .
B2 B 0.9822(4) 0.5379(2) 0.3143(3) 0.0183(9) Uani 1 1 d .
N1 N 1.0363(3) 0.5703(2) 0.8214(2) 0.0271(8) Uani 1 1 d .
N2 N 0.6891(3) 0.5398(2) 0.2924(2) 0.0280(8) Uani 1 1 d .
C1 C 0.9334(4) 0.4729(3) 0.9126(2) 0.0255(9) Uani 1 1 d .
H1 H 0.8865 0.4999 0.9447 0.031 Uiso 1 1 calc R
C2 C 0.8800(4) 0.3933(3) 0.8982(3) 0.0327(10) Uani 1 1 d .
H2A H 0.9356 0.3612 0.8796 0.049 Uiso 1 1 calc R
H2B H 0.7973 0.3940 0.8543 0.049 Uiso 1 1 calc R
H2C H 0.8731 0.3741 0.9514 0.049 Uiso 1 1 calc R
C3 C 1.0694(4) 0.4711(3) 0.9705(3) 0.0375(11) Uani 1 1 d .
H3A H 1.0750 0.4478 1.0248 0.056 Uiso 1 1 calc R
H3B H 1.1017 0.5219 0.9808 0.056 Uiso 1 1 calc R
H3C H 1.1186 0.4425 0.9431 0.056 Uiso 1 1 calc R
C4 C 0.8988(4) 0.4580(2) 0.7289(3) 0.0243(9) Uani 1 1 d .
H4A H 0.8284 0.4234 0.7254 0.029 Uiso 1 1 calc R
C5 C 0.8713(5) 0.4958(3) 0.6415(3) 0.0322(10) Uani 1 1 d .
H5A H 0.9452 0.5232 0.6406 0.048 Uiso 1 1 calc R
H5B H 0.8011 0.5301 0.6317 0.048 Uiso 1 1 calc R
H5C H 0.8501 0.4579 0.5967 0.048 Uiso 1 1 calc R
C6 C 1.0181(5) 0.4121(3) 0.7478(3) 0.0382(11) Uani 1 1 d .
H6A H 1.0057 0.3733 0.7045 0.057 Uiso 1 1 calc R
H6B H 1.0381 0.3891 0.8041 0.057 Uiso 1 1 calc R
H6C H 1.0868 0.4445 0.7470 0.057 Uiso 1 1 calc R
C7 C 1.2781(4) 0.6317(3) 0.8904(3) 0.0359(11) Uani 1 1 d .
H7 H 1.3298 0.6667 0.8697 0.043 Uiso 1 1 calc R
C8 C 1.3345(5) 0.5546(3) 0.8942(4) 0.0544(15) Uani 1 1 d .
H8A H 1.4214 0.5555 0.9322 0.082 Uiso 1 1 calc R
H8B H 1.3315 0.5396 0.8370 0.082 Uiso 1 1 calc R
H8C H 1.2871 0.5191 0.9158 0.082 Uiso 1 1 calc R
C9 C 1.2821(5) 0.6579(3) 0.9776(3) 0.0520(14) Uani 1 1 d .
H9A H 1.2342 0.6236 1.0003 0.078 Uiso 1 1 calc R
H9B H 1.2459 0.7077 0.9730 0.078 Uiso 1 1 calc R
H9C H 1.3689 0.6592 1.0158 0.078 Uiso 1 1 calc R
C10 C 1.1210(5) 0.6612(3) 0.7113(3) 0.0450(7) Uani 1 1 d .
H10 H 1.0331 0.6576 0.6717 0.054 Uiso 1 1 calc R
C11 C 1.1974(5) 0.6060(3) 0.6788(3) 0.0450(7) Uani 1 1 d .
H11A H 1.1702 0.6081 0.6165 0.067 Uiso 1 1 calc R
H11B H 1.1847 0.5556 0.6968 0.067 Uiso 1 1 calc R
H11C H 1.2860 0.6189 0.7024 0.067 Uiso 1 1 calc R
C12 C 1.1616(5) 0.7389(3) 0.7062(3) 0.0450(7) Uani 1 1 d .
H12A H 1.2454 0.7461 0.7474 0.067 Uiso 1 1 calc R
H12B H 1.1034 0.7731 0.7193 0.067 Uiso 1 1 calc R
H12C H 1.1626 0.7488 0.6487 0.067 Uiso 1 1 calc R
C13 C 0.6501(4) 0.5083(2) 0.7980(3) 0.0227(9) Uani 1 1 d .
C14 C 0.6223(4) 0.4908(2) 0.8709(3) 0.0257(9) Uani 1 1 d .
C15 C 0.5525(4) 0.4304(3) 0.8778(3) 0.0336(11) Uani 1 1 d .
C16 C 0.5053(4) 0.3832(3) 0.8109(4) 0.0384(12) Uani 1 1 d .
C17 C 0.5295(4) 0.3970(2) 0.7368(3) 0.0329(11) Uani 1 1 d .
C18 C 0.6004(4) 0.4570(2) 0.7324(3) 0.0248(9) Uani 1 1 d .
C19 C 0.7394(4) 0.6428(2) 0.8630(2) 0.0214(8) Uani 1 1 d .
C20 C 0.8385(4) 0.6690(2) 0.9310(3) 0.0218(8) Uani 1 1 d .
C21 C 0.8291(4) 0.7255(2) 0.9850(3) 0.0256(9) Uani 1 1 d .
C22 C 0.7168(4) 0.7601(2) 0.9717(3) 0.0296(10) Uani 1 1 d .
C23 C 0.6138(4) 0.7356(2) 0.9061(3) 0.0270(9) Uani 1 1 d .
C24 C 0.6284(4) 0.6785(2) 0.8552(3) 0.0248(9) Uani 1 1 d .
C25 C 0.6899(4) 0.6274(2) 0.7014(2) 0.0216(8) Uani 1 1 d .
C26 C 0.5724(4) 0.6258(3) 0.6391(3) 0.0308(10) Uani 1 1 d .
C27 C 0.5334(4) 0.6726(3) 0.5702(3) 0.0360(11) Uani 1 1 d .
C28 C 0.6116(5) 0.7266(3) 0.5598(3) 0.0384(12) Uani 1 1 d .
C29 C 0.7276(4) 0.7337(3) 0.6212(3) 0.0326(10) Uani 1 1 d .
C30 C 0.7631(4) 0.6852(2) 0.6890(3) 0.0239(9) Uani 1 1 d .
C31 C 0.7800(4) 0.6439(2) 0.2005(2) 0.0245(9) Uani 1 1 d .
H31 H 0.8273 0.6196 0.1668 0.029 Uiso 1 1 calc R
C32 C 0.6443(4) 0.6431(3) 0.1441(3) 0.0350(11) Uani 1 1 d .
H32A H 0.5928 0.6646 0.1750 0.053 Uiso 1 1 calc R
H32B H 0.6179 0.5918 0.1281 0.053 Uiso 1 1 calc R
H32C H 0.6344 0.6724 0.0927 0.053 Uiso 1 1 calc R
C33 C 0.8293(4) 0.7239(2) 0.2167(3) 0.0283(9) Uani 1 1 d .
H33A H 0.8167 0.7487 0.1622 0.042 Uiso 1 1 calc R
H33B H 0.9184 0.7231 0.2499 0.042 Uiso 1 1 calc R
H33C H 0.7841 0.7509 0.2484 0.042 Uiso 1 1 calc R
C34 C 0.8224(4) 0.6531(2) 0.3859(2) 0.0225(8) Uani 1 1 d .
H34 H 0.8874 0.6910 0.3874 0.027 Uiso 1 1 calc R
C35 C 0.6973(4) 0.6932(3) 0.3701(3) 0.0338(10) Uani 1 1 d .
H35A H 0.6329 0.6569 0.3695 0.051 Uiso 1 1 calc R
H35B H 0.6735 0.7190 0.3152 0.051 Uiso 1 1 calc R
H35C H 0.7058 0.7295 0.4156 0.051 Uiso 1 1 calc R
C36 C 0.8604(4) 0.6139(3) 0.4726(3) 0.0294(10) Uani 1 1 d .
H36A H 0.8696 0.6507 0.5176 0.044 Uiso 1 1 calc R
H36B H 0.9398 0.5880 0.4827 0.044 Uiso 1 1 calc R
H36C H 0.7959 0.5779 0.4729 0.044 Uiso 1 1 calc R
C37 C 0.6101(6) 0.4402(4) 0.3968(4) 0.0588(9) Uani 1 1 d .
H37 H 0.6977 0.4444 0.4368 0.071 Uiso 1 1 calc R
C38 C 0.5317(6) 0.4903(4) 0.4314(4) 0.0588(9) Uani 1 1 d .
H38A H 0.4446 0.4881 0.3940 0.088 Uiso 1 1 calc R
H38B H 0.5621 0.5414 0.4340 0.088 Uiso 1 1 calc R
H38C H 0.5376 0.4738 0.4887 0.088 Uiso 1 1 calc R
C39 C 0.5766(6) 0.3586(4) 0.3920(4) 0.0588(9) Uani 1 1 d .
H39A H 0.5906 0.3394 0.4495 0.088 Uiso 1 1 calc R
H39B H 0.6290 0.3312 0.3659 0.088 Uiso 1 1 calc R
H39C H 0.4887 0.3522 0.3575 0.088 Uiso 1 1 calc R
C40 C 0.4513(4) 0.4759(3) 0.2215(3) 0.0391(12) Uani 1 1 d .
H40 H 0.4025 0.4384 0.2416 0.047 Uiso 1 1 calc R
C41 C 0.3906(5) 0.5518(3) 0.2224(4) 0.0501(14) Uani 1 1 d .
H41A H 0.4435 0.5909 0.2119 0.075 Uiso 1 1 calc R
H41B H 0.3808 0.5598 0.2779 0.075 Uiso 1 1 calc R
H41C H 0.3086 0.5532 0.1778 0.075 Uiso 1 1 calc R
C42 C 0.4415(6) 0.4547(4) 0.1315(4) 0.0616(17) Uani 1 1 d .
H42A H 0.3535 0.4521 0.0959 0.092 Uiso 1 1 calc R
H42B H 0.4809 0.4062 0.1320 0.092 Uiso 1 1 calc R
H42C H 0.4839 0.4922 0.1084 0.092 Uiso 1 1 calc R
C43 C 0.9761(3) 0.4728(2) 0.2427(2) 0.0185(8) Uani 1 1 d .
C44 C 0.8739(4) 0.4450(2) 0.1789(3) 0.0235(9) Uani 1 1 d .
C45 C 0.8770(4) 0.3857(2) 0.1275(3) 0.0260(9) Uani 1 1 d .
C46 C 0.9887(4) 0.3526(2) 0.1359(3) 0.0240(9) Uani 1 1 d .
C47 C 1.0943(4) 0.3786(2) 0.1961(3) 0.0268(9) Uani 1 1 d .
C48 C 1.0868(4) 0.4373(2) 0.2467(3) 0.0229(8) Uani 1 1 d .
C49 C 1.0420(3) 0.4918(2) 0.4052(2) 0.0188(8) Uani 1 1 d .
C50 C 0.9772(3) 0.4335(2) 0.4246(3) 0.0214(8) Uani 1 1 d .
C51 C 1.0189(4) 0.3879(2) 0.4945(3) 0.0281(9) Uani 1 1 d .
C52 C 1.1368(4) 0.3997(3) 0.5511(3) 0.0321(11) Uani 1 1 d .
C53 C 1.2085(4) 0.4543(3) 0.5362(3) 0.0312(10) Uani 1 1 d .
C54 C 1.1636(4) 0.4980(2) 0.4636(3) 0.0249(9) Uani 1 1 d .
C55 C 1.0655(4) 0.6090(2) 0.3034(3) 0.0221(8) Uani 1 1 d .
C56 C 1.0904(4) 0.6248(2) 0.2281(3) 0.0234(9) Uani 1 1 d .
C57 C 1.1597(4) 0.6849(3) 0.2177(3) 0.0327(10) Uani 1 1 d .
C58 C 1.2074(4) 0.7341(2) 0.2838(3) 0.0356(11) Uani 1 1 d .
C59 C 1.1848(4) 0.7230(2) 0.3592(3) 0.0308(10) Uani 1 1 d .
C60 C 1.1149(4) 0.6622(2) 0.3665(3) 0.0252(9) Uani 1 1 d .

loop_
_atom_site_aniso_label
_atom_site_aniso_U_11
_atom_site_aniso_U_22
_atom_site_aniso_U_33
_atom_site_aniso_U_23
_atom_site_aniso_U_13
_atom_site_aniso_U_12
P1 0.0161(5) 0.0194(5) 0.0179(5) 0.0025(4) 0.0043(4) 0.0022(4)
P2 0.0239(6) 0.0290(6) 0.0305(6) 0.0001(5) 0.0098(5) 0.0011(5)
P3 0.0159(5) 0.0176(5) 0.0187(5) 0.0012(4) 0.0072(4) 0.0011(4)
P4 0.0234(6) 0.0307(6) 0.0368(6) 0.0042(5) 0.0085(5) -0.0010(5)
F1 0.0341(14) 0.0302(13) 0.0343(13) -0.0052(11) 0.0174(11) -0.0077(11)
F2 0.0426(17) 0.0493(18) 0.0558(19) 0.0119(15) 0.0284(15) -0.0032(14)
F3 0.0461(19) 0.0331(16) 0.091(2) -0.0008(16) 0.0225(18) -0.0228(14)
F4 0.0308(14) 0.0266(14) 0.0574(18) -0.0178(13) -0.0045(13) -0.0046(12)
F5 0.0304(13) 0.0311(13) 0.0284(13) -0.0069(11) -0.0005(11) 0.0021(11)
F6 0.0128(12) 0.0374(15) 0.0469(16) -0.0134(12) 0.0020(11) 0.0007(10)
F7 0.0297(15) 0.0384(16) 0.0653(19) -0.0116(14) 0.0200(14) 0.0092(12)
F8 0.0543(18) 0.0276(14) 0.0366(15) -0.0103(11) 0.0184(13) 0.0024(12)
F9 0.0321(14) 0.0442(16) 0.0252(13) -0.0108(11) 0.0053(11) -0.0123(12)
F10 0.0173(12) 0.0374(14) 0.0277(12) -0.0062(11) 0.0041(10) -0.0001(10)
F11 0.0240(14) 0.0351(15) 0.0568(18) -0.0006(13) -0.0105(12) -0.0014(12)
F12 0.050(2) 0.065(2) 0.0441(17) -0.0017(16) -0.0263(15) 0.0243(17)
F13 0.070(2) 0.065(2) 0.0318(15) 0.0240(14) 0.0219(15) 0.0441(17)
F14 0.0548(19) 0.0432(17) 0.0595(19) 0.0271(14) 0.0349(16) 0.0106(14)
F15 0.0213(12) 0.0286(13) 0.0391(14) 0.0096(11) 0.0080(11) 0.0000(11)
F16 0.0208(12) 0.0457(16) 0.0361(14) -0.0142(12) 0.0043(11) 0.0063(12)
F17 0.0380(15) 0.0462(17) 0.0330(14) -0.0198(12) 0.0050(12) -0.0017(13)
F18 0.0530(17) 0.0263(13) 0.0346(14) -0.0066(11) 0.0244(13) 0.0053(12)
F19 0.0288(14) 0.0329(15) 0.0602(18) -0.0012(13) 0.0236(13) 0.0105(12)
F20 0.0173(12) 0.0353(15) 0.0450(15) -0.0067(12) 0.0087(11) -0.0003(11)
F21 0.0195(12) 0.0304(14) 0.0409(15) 0.0081(11) 0.0034(11) -0.0048(10)
F22 0.0445(17) 0.0384(16) 0.0583(18) 0.0220(14) 0.0233(15) -0.0001(13)
F23 0.0583(19) 0.0470(18) 0.0353(15) 0.0247(13) 0.0079(14) 0.0208(15)
F24 0.0335(15) 0.0477(18) 0.0537(17) 0.0075(15) -0.0204(13) 0.0006(14)
F25 0.0169(12) 0.0324(15) 0.0522(16) 0.0056(12) -0.0016(11) -0.0048(10)
F26 0.0408(15) 0.0339(14) 0.0290(13) 0.0017(11) 0.0193(11) 0.0002(12)
F27 0.0460(17) 0.0442(17) 0.0592(18) 0.0248(14) 0.0349(15) 0.0054(14)
F28 0.0374(16) 0.0320(16) 0.090(2) 0.0207(15) 0.0230(16) -0.0123(13)
F29 0.0332(15) 0.0277(14) 0.0595(18) -0.0099(13) 0.0044(13) -0.0091(12)
F30 0.0282(13) 0.0291(14) 0.0316(13) -0.0079(10) 0.0089(11) -0.0049(11)
B1 0.016(2) 0.019(2) 0.021(2) -0.0013(18) 0.0038(17) -0.0020(17)
B2 0.0105(19) 0.021(2) 0.022(2) 0.0035(17) 0.0031(16) 0.0005(17)
N1 0.0202(18) 0.033(2) 0.0296(19) 0.0047(15) 0.0106(15) 0.0019(15)
N2 0.0212(19) 0.035(2) 0.0300(19) -0.0023(16) 0.0123(15) -0.0025(16)
C1 0.023(2) 0.031(2) 0.0202(19) 0.0097(17) 0.0041(16) -0.0012(19)
C2 0.031(2) 0.033(3) 0.032(2) 0.0150(19) 0.008(2) 0.003(2)
C3 0.025(2) 0.051(3) 0.030(2) 0.017(2) -0.0003(19) 0.003(2)
C4 0.024(2) 0.024(2) 0.026(2) -0.0016(16) 0.0098(17) 0.0033(17)
C5 0.036(3) 0.033(2) 0.027(2) -0.0069(19) 0.0103(19) -0.002(2)
C6 0.042(3) 0.028(2) 0.045(3) -0.002(2) 0.014(2) 0.010(2)
C7 0.016(2) 0.048(3) 0.039(3) 0.004(2) 0.0022(19) -0.005(2)
C8 0.036(3) 0.061(4) 0.070(4) 0.009(3) 0.022(3) 0.021(3)
C9 0.042(3) 0.060(4) 0.042(3) 0.000(3) -0.001(3) -0.006(3)
C10 0.0495(19) 0.0484(18) 0.0417(17) 0.0005(14) 0.0216(14) -0.0064(14)
C11 0.0495(19) 0.0484(18) 0.0417(17) 0.0005(14) 0.0216(14) -0.0064(14)
C12 0.0495(19) 0.0484(18) 0.0417(17) 0.0005(14) 0.0216(14) -0.0064(14)
C13 0.0152(19) 0.019(2) 0.032(2) 0.0007(16) 0.0055(16) 0.0006(15)
C14 0.018(2) 0.022(2) 0.036(2) -0.0023(17) 0.0087(18) 0.0000(16)
C15 0.019(2) 0.032(2) 0.052(3) 0.009(2) 0.015(2) 0.0045(19)
C16 0.021(2) 0.020(2) 0.069(3) 0.003(2) 0.009(2) -0.0054(18)
C17 0.016(2) 0.023(2) 0.052(3) -0.007(2) 0.002(2) 0.0010(17)
C18 0.018(2) 0.020(2) 0.031(2) -0.0024(17) 0.0008(17) 0.0053(16)
C19 0.019(2) 0.020(2) 0.025(2) 0.0031(16) 0.0071(16) -0.0047(16)
C20 0.018(2) 0.023(2) 0.025(2) 0.0004(16) 0.0082(16) -0.0039(16)
C21 0.033(2) 0.024(2) 0.021(2) -0.0036(16) 0.0109(18) -0.0092(18)
C22 0.042(3) 0.021(2) 0.032(2) -0.0032(17) 0.021(2) -0.0028(19)
C23 0.023(2) 0.025(2) 0.033(2) -0.0012(18) 0.0100(18) 0.0019(18)
C24 0.024(2) 0.020(2) 0.030(2) -0.0014(17) 0.0089(17) -0.0039(17)
C25 0.020(2) 0.023(2) 0.0200(19) -0.0033(16) 0.0045(16) 0.0042(16)
C26 0.023(2) 0.031(2) 0.033(2) -0.0054(19) 0.0025(18) 0.0041(19)
C27 0.030(2) 0.041(3) 0.025(2) -0.0023(19) -0.0059(19) 0.016(2)
C28 0.055(3) 0.039(3) 0.021(2) 0.0084(19) 0.013(2) 0.028(2)
C29 0.038(3) 0.030(2) 0.035(2) 0.0070(19) 0.020(2) 0.010(2)
C30 0.019(2) 0.026(2) 0.026(2) 0.0024(17) 0.0078(17) 0.0072(17)
C31 0.025(2) 0.028(2) 0.0199(19) 0.0029(17) 0.0063(17) 0.0039(18)
C32 0.031(3) 0.040(3) 0.034(2) 0.009(2) 0.010(2) 0.002(2)
C33 0.028(2) 0.026(2) 0.033(2) 0.0090(18) 0.0132(19) 0.0037(18)
C34 0.027(2) 0.018(2) 0.024(2) -0.0024(16) 0.0113(17) 0.0008(16)
C35 0.039(3) 0.030(2) 0.041(3) 0.000(2) 0.025(2) 0.009(2)
C36 0.038(3) 0.033(2) 0.021(2) 0.0023(17) 0.0145(19) 0.003(2)
C37 0.051(2) 0.075(3) 0.0504(19) 0.0187(18) 0.0159(16) -0.0052(18)
C38 0.051(2) 0.075(3) 0.0504(19) 0.0187(18) 0.0159(16) -0.0052(18)
C39 0.051(2) 0.075(3) 0.0504(19) 0.0187(18) 0.0159(16) -0.0052(18)
C40 0.020(2) 0.040(3) 0.051(3) 0.013(2) 0.003(2) -0.004(2)
C41 0.033(3) 0.057(4) 0.061(3) 0.016(3) 0.016(3) 0.016(3)
C42 0.046(3) 0.064(4) 0.060(4) -0.005(3) -0.002(3) -0.005(3)
C43 0.0207(19) 0.0188(19) 0.0185(18) 0.0002(15) 0.0097(15) 0.0000(16)
C44 0.021(2) 0.025(2) 0.027(2) 0.0003(16) 0.0124(17) 0.0089(16)
C45 0.025(2) 0.032(2) 0.021(2) -0.0047(17) 0.0070(17) -0.0030(18)
C46 0.037(2) 0.0175(19) 0.023(2) 0.0000(16) 0.0176(19) 0.0016(17)
C47 0.026(2) 0.022(2) 0.040(3) 0.0034(18) 0.020(2) 0.0056(17)
C48 0.019(2) 0.024(2) 0.027(2) -0.0031(16) 0.0100(17) -0.0043(16)
C49 0.0155(18) 0.0164(19) 0.0235(19) -0.0006(15) 0.0050(15) 0.0033(15)
C50 0.0127(18) 0.022(2) 0.028(2) 0.0002(16) 0.0056(16) 0.0029(15)
C51 0.030(2) 0.023(2) 0.036(2) 0.0064(18) 0.018(2) 0.0021(18)
C52 0.038(3) 0.032(2) 0.025(2) 0.0093(18) 0.008(2) 0.017(2)
C53 0.025(2) 0.029(2) 0.031(2) -0.0002(18) -0.0017(18) 0.0042(19)
C54 0.019(2) 0.022(2) 0.029(2) 0.0008(17) 0.0016(17) 0.0018(16)
C55 0.0155(19) 0.022(2) 0.029(2) 0.0039(16) 0.0072(16) 0.0040(15)
C56 0.020(2) 0.021(2) 0.031(2) 0.0018(17) 0.0109(17) 0.0028(16)
C57 0.031(2) 0.029(2) 0.043(3) 0.018(2) 0.020(2) 0.0113(19)
C58 0.022(2) 0.021(2) 0.066(3) 0.013(2) 0.016(2) -0.0011(18)
C59 0.020(2) 0.016(2) 0.053(3) 0.0018(19) 0.008(2) 0.0006(17)
C60 0.019(2) 0.022(2) 0.035(2) -0.0018(18) 0.0085(18) -0.0009(17)

loop_
_atom_type_symbol
_atom_type_description
_atom_type_scat_dispersion_real
_atom_type_scat_dispersion_imag
_atom_type_scat_source
C C 0.0033 0.0016 'International Tables Vol C Tables 4.2.6.8 and 6.1.1.4'
H H 0.0000 0.0000 'International Tables Vol C Tables 4.2.6.8 and 6.1.1.4'
N N 0.0061 0.0033 'International Tables Vol C Tables 4.2.6.8 and 6.1.1.4'
B B 0.0013 0.0007 'International Tables Vol C Tables 4.2.6.8 and 6.1.1.4'
F F 0.0171 0.0103 'International Tables Vol C Tables 4.2.6.8 and 6.1.1.4'
P P 0.1023 0.0942 'International Tables Vol C Tables 4.2.6.8 and 6.1.1.4'

loop_
_geom_angle_atom_site_label_1
_geom_angle_atom_site_label_2
_geom_angle_atom_site_label_3
_geom_angle
N1 P1 C4 103.30(19)
N1 P1 C1 108.37(19)
C4 P1 C1 106.2(2)
N1 P1 B1 123.68(19)
C4 P1 B1 110.66(18)
C1 P1 B1 103.61(19)
N1 P2 C10 115.5(2)
N1 P2 C7 113.7(2)
C10 P2 C7 108.7(2)
N2 P3 C34 103.25(19)
N2 P3 C31 108.48(19)
C34 P3 C31 105.97(19)
N2 P3 B2 122.95(19)
C34 P3 B2 111.57(19)
C31 P3 B2 103.60(18)
N2 P4 C40 114.1(2)
N2 P4 C37 115.1(3)
C40 P4 C37 107.6(3)
C19 B1 C13 109.9(3)
C19 B1 C25 102.2(3)
C13 B1 C25 115.8(3)
C19 B1 P1 114.4(3)
C13 B1 P1 101.3(3)
C25 B1 P1 113.8(3)
C55 B2 C43 111.1(3)
C55 B2 C49 114.5(3)
C43 B2 C49 102.1(3)
C55 B2 P3 102.0(3)
C43 B2 P3 113.8(3)
C49 B2 P3 113.8(3)
P2 N1 P1 156.1(3)
P4 N2 P3 156.6(3)
C3 C1 C2 110.0(4)
C3 C1 P1 112.9(3)
C2 C1 P1 114.4(3)
C6 C4 C5 108.6(4)
C6 C4 P1 112.1(3)
C5 C4 P1 111.1(3)
C9 C7 C8 111.6(5)
C9 C7 P2 108.9(3)
C8 C7 P2 113.4(4)
C12 C10 C11 111.6(4)
C12 C10 P2 112.3(4)
C11 C10 P2 112.9(4)
C14 C13 C18 112.5(4)
C14 C13 B1 123.8(4)
C18 C13 B1 123.6(4)
F1 C14 C15 115.0(4)
F1 C14 C13 121.0(4)
C15 C14 C13 124.0(4)
F2 C15 C16 119.8(4)
F2 C15 C14 119.8(4)
C16 C15 C14 120.4(5)
F3 C16 C15 120.6(5)
F3 C16 C17 120.6(5)
C15 C16 C17 118.8(4)
F4 C17 C18 121.2(5)
F4 C17 C16 119.4(4)
C18 C17 C16 119.4(4)
F5 C18 C17 115.4(4)
F5 C18 C13 119.7(4)
C17 C18 C13 124.9(4)
C24 C19 C20 112.7(4)
C24 C19 B1 118.1(3)
C20 C19 B1 129.2(4)
F10 C20 C21 115.2(4)
F10 C20 C19 120.6(4)
C21 C20 C19 124.2(4)
F9 C21 C22 120.0(4)
F9 C21 C20 120.1(4)
C22 C21 C20 119.9(4)
F8 C22 C21 120.8(4)
F8 C22 C23 120.4(4)
C21 C22 C23 118.8(4)
F7 C23 C24 121.5(4)
F7 C23 C22 119.7(4)
C24 C23 C22 118.8(4)
F6 C24 C23 114.8(4)
F6 C24 C19 119.6(4)
C23 C24 C19 125.7(4)
C30 C25 C26 112.3(4)
C30 C25 B1 119.2(3)
C26 C25 B1 127.7(4)
F11 C26 C27 114.4(4)
F11 C26 C25 120.7(4)
C27 C26 C25 124.9(4)
F12 C27 C28 118.8(4)
F12 C27 C26 121.1(5)
C28 C27 C26 120.0(4)
F13 C28 C27 121.4(5)
F13 C28 C29 120.2(5)
C27 C28 C29 118.3(4)
F14 C29 C30 120.1(4)
F14 C29 C28 120.1(4)
C30 C29 C28 119.7(4)
F15 C30 C29 115.7(4)
F15 C30 C25 119.5(3)
C29 C30 C25 124.7(4)
C32 C31 C33 110.7(4)
C32 C31 P3 113.4(3)
C33 C31 P3 114.1(3)
C36 C34 C35 109.3(3)
C36 C34 P3 111.2(3)
C35 C34 P3 110.8(3)
C38 C37 C39 115.5(5)
C38 C37 P4 112.6(4)
C39 C37 P4 108.5(5)
C42 C40 C41 110.4(5)
C42 C40 P4 110.5(4)
C41 C40 P4 113.9(4)
C44 C43 C48 112.7(4)
C44 C43 B2 129.3(3)
C48 C43 B2 118.0(3)
F16 C44 C45 115.0(4)
F16 C44 C43 120.1(3)
C45 C44 C43 124.8(4)
F17 C45 C46 120.1(4)
F17 C45 C44 120.6(4)
C46 C45 C44 119.4(4)
F18 C46 C47 120.3(4)
F18 C46 C45 120.7(4)
C47 C46 C45 119.0(4)
F19 C47 C46 120.0(4)
F19 C47 C48 120.3(4)
C46 C47 C48 119.7(4)
F20 C48 C47 116.0(4)
F20 C48 C43 119.7(3)
C47 C48 C43 124.3(4)
C50 C49 C54 112.2(3)
C50 C49 B2 120.3(3)
C54 C49 B2 126.9(3)
F21 C50 C51 115.1(4)
F21 C50 C49 118.6(3)
C51 C50 C49 126.3(4)
F22 C51 C50 121.2(4)
F22 C51 C52 120.6(4)
C50 C51 C52 118.1(4)
F23 C52 C53 120.0(4)
F23 C52 C51 120.3(4)
C53 C52 C51 119.8(4)
F24 C53 C52 120.7(4)
F24 C53 C54 119.1(4)
C52 C53 C54 120.2(4)
F25 C54 C53 115.2(4)
F25 C54 C49 121.6(4)
C53 C54 C49 123.2(4)
C60 C55 C56 112.6(4)
C60 C55 B2 123.7(4)
C56 C55 B2 123.6(4)
F26 C56 C57 114.6(4)
F26 C56 C55 121.1(3)
C57 C56 C55 124.3(4)
F27 C57 C58 120.0(4)
F27 C57 C56 120.5(4)
C58 C57 C56 119.5(4)
F28 C58 C57 120.3(5)
F28 C58 C59 120.2(5)
C57 C58 C59 119.5(4)
F29 C59 C58 119.4(4)
F29 C59 C60 121.7(4)
C58 C59 C60 118.9(4)
F30 C60 C59 114.7(4)
F30 C60 C55 120.1(4)
C59 C60 C55 125.2(4)

loop_
_geom_bond_atom_site_label_1
_geom_bond_atom_site_label_2
_geom_bond_distance
P1 N1 1.600(4)
P1 C4 1.840(4)
P1 C1 1.869(4)
P1 B1 2.083(5)
P2 N1 1.545(4)
P2 C10 1.828(5)
P2 C7 1.829(4)
P3 N2 1.601(4)
P3 C34 1.843(4)
P3 C31 1.875(4)
P3 B2 2.069(4)
P4 N2 1.530(4)
P4 C40 1.815(5)
P4 C37 1.838(6)
F1 C14 1.350(5)
F2 C15 1.359(5)
F3 C16 1.343(5)
F4 C17 1.345(5)
F5 C18 1.353(5)
F6 C24 1.364(5)
F7 C23 1.341(5)
F8 C22 1.346(5)
F9 C21 1.345(5)
F10 C20 1.350(5)
F11 C26 1.353(5)
F12 C27 1.339(5)
F13 C28 1.348(5)
F14 C29 1.353(6)
F15 C30 1.345(5)
F16 C44 1.359(4)
F17 C45 1.345(5)
F18 C46 1.352(5)
F19 C47 1.358(5)
F20 C48 1.358(5)
F21 C50 1.370(5)
F22 C51 1.335(5)
F23 C52 1.349(5)
F24 C53 1.332(5)
F25 C54 1.331(5)
F26 C56 1.346(5)
F27 C57 1.342(5)
F28 C58 1.345(5)
F29 C59 1.334(5)
F30 C60 1.343(5)
B1 C19 1.651(6)
B1 C13 1.657(6)
B1 C25 1.659(6)
B2 C55 1.639(6)
B2 C43 1.658(6)
B2 C49 1.661(5)
C1 C3 1.525(6)
C1 C2 1.545(6)
C4 C6 1.529(6)
C4 C5 1.542(6)
C7 C9 1.514(7)
C7 C8 1.521(8)
C10 C12 1.484(7)
C10 C11 1.533(7)
C13 C14 1.389(6)
C13 C18 1.399(6)
C14 C15 1.375(6)
C15 C16 1.361(7)
C16 C17 1.374(7)
C17 C18 1.365(6)
C19 C24 1.385(6)
C19 C20 1.387(5)
C20 C21 1.387(6)
C21 C22 1.371(6)
C22 C23 1.381(6)
C23 C24 1.377(6)
C25 C30 1.391(6)
C25 C26 1.393(6)
C26 C27 1.374(6)
C27 C28 1.367(7)
C28 C29 1.380(7)
C29 C30 1.377(6)
C31 C32 1.516(6)
C31 C33 1.537(6)
C34 C36 1.535(6)
C34 C35 1.539(6)
C37 C38 1.511(9)
C37 C39 1.514(9)
C40 C42 1.516(8)
C40 C41 1.533(7)
C43 C44 1.381(6)
C43 C48 1.394(5)
C44 C45 1.377(6)
C45 C46 1.368(6)
C46 C47 1.366(6)
C47 C48 1.373(6)
C49 C50 1.382(6)
C49 C54 1.404(5)
C50 C51 1.373(6)
C51 C52 1.375(7)
C52 C53 1.352(7)
C53 C54 1.390(6)
C55 C60 1.395(6)
C55 C56 1.405(6)
C56 C57 1.384(6)
C57 C58 1.376(7)
C58 C59 1.379(7)
C59 C60 1.383(6)

loop_
_geom_torsion_atom_site_label_1
_geom_torsion_atom_site_label_2
_geom_torsion_atom_site_label_3
_geom_torsion_atom_site_label_4
_geom_torsion
N1 P1 B1 C19 -56.5(4)
C4 P1 B1 C19 -179.6(3)
C1 P1 B1 C19 66.9(3)
N1 P1 B1 C13 -174.6(2)
C4 P1 B1 C13 62.3(3)
C1 P1 B1 C13 -51.1(3)
N1 P1 B1 C25 60.5(4)
C4 P1 B1 C25 -62.7(3)
C1 P1 B1 C25 -176.1(3)
N2 P3 B2 C55 171.8(2)
C34 P3 B2 C55 -64.9(3)
C31 P3 B2 C55 48.7(3)
N2 P3 B2 C43 52.1(3)
C34 P3 B2 C43 175.4(3)
C31 P3 B2 C43 -71.0(3)
N2 P3 B2 C49 -64.3(3)
C34 P3 B2 C49 59.0(3)
C31 P3 B2 C49 172.6(3)
C10 P2 N1 P1 -80.3(7)
C7 P2 N1 P1 153.1(6)
C4 P1 N1 P2 116.7(6)
C1 P1 N1 P2 -130.9(6)
B1 P1 N1 P2 -9.6(7)
C40 P4 N2 P3 -147.9(6)
C37 P4 N2 P3 86.9(7)
C34 P3 N2 P4 -123.4(6)
C31 P3 N2 P4 124.4(6)
B2 P3 N2 P4 3.6(7)
N1 P1 C1 C3 -10.3(4)
C4 P1 C1 C3 100.1(4)
B1 P1 C1 C3 -143.2(3)
N1 P1 C1 C2 -137.0(3)
C4 P1 C1 C2 -26.6(4)
B1 P1 C1 C2 90.0(3)
N1 P1 C4 C6 52.3(3)
C1 P1 C4 C6 -61.6(3)
B1 P1 C4 C6 -173.4(3)
N1 P1 C4 C5 -69.4(3)
C1 P1 C4 C5 176.7(3)
B1 P1 C4 C5 64.9(3)
N1 P2 C7 C9 -83.3(4)
C10 P2 C7 C9 146.6(4)
N1 P2 C7 C8 41.6(4)
C10 P2 C7 C8 -88.5(4)
N1 P2 C10 C12 159.9(4)
C7 P2 C10 C12 -71.0(5)
N1 P2 C10 C11 -72.9(4)
C7 P2 C10 C11 56.2(4)
C19 B1 C13 C14 -23.4(5)
C25 B1 C13 C14 -138.5(4)
P1 B1 C13 C14 97.9(4)
C19 B1 C13 C18 160.3(4)
C25 B1 C13 C18 45.2(5)
P1 B1 C13 C18 -78.4(4)
C18 C13 C14 F1 176.7(3)
B1 C13 C14 F1 0.0(6)
C18 C13 C14 C15 -0.7(6)
B1 C13 C14 C15 -177.4(4)
F1 C14 C15 F2 1.7(6)
C13 C14 C15 F2 179.2(4)
F1 C14 C15 C16 -177.8(4)
C13 C14 C15 C16 -0.2(7)
F2 C15 C16 F3 -0.3(7)
C14 C15 C16 F3 179.1(4)
F2 C15 C16 C17 -179.0(4)
C14 C15 C16 C17 0.4(7)
F3 C16 C17 F4 0.5(7)
C15 C16 C17 F4 179.2(4)
F3 C16 C17 C18 -178.3(4)
C15 C16 C17 C18 0.4(7)
F4 C17 C18 F5 -0.2(6)
C16 C17 C18 F5 178.5(4)
F4 C17 C18 C13 179.7(4)
C16 C17 C18 C13 -1.6(7)
C14 C13 C18 F5 -178.4(3)
B1 C13 C18 F5 -1.7(6)
C14 C13 C18 C17 1.6(6)
B1 C13 C18 C17 178.3(4)
C13 B1 C19 C24 -64.8(5)
C25 B1 C19 C24 58.7(4)
P1 B1 C19 C24 -177.9(3)
C13 B1 C19 C20 117.8(4)
C25 B1 C19 C20 -118.7(4)
P1 B1 C19 C20 4.8(5)
C24 C19 C20 F10 178.7(3)
B1 C19 C20 F10 -3.8(6)
C24 C19 C20 C21 -0.9(6)
B1 C19 C20 C21 176.6(4)
F10 C20 C21 F9 0.0(5)
C19 C20 C21 F9 179.6(4)
F10 C20 C21 C22 179.2(4)
C19 C20 C21 C22 -1.2(6)
F9 C21 C22 F8 0.7(6)
C20 C21 C22 F8 -178.5(4)
F9 C21 C22 C23 -178.4(4)
C20 C21 C22 C23 2.5(6)
F8 C22 C23 F7 -1.3(6)
C21 C22 C23 F7 177.8(4)
F8 C22 C23 C24 179.3(4)
C21 C22 C23 C24 -1.6(6)
F7 C23 C24 F6 -0.5(6)
C22 C23 C24 F6 178.9(4)
F7 C23 C24 C19 179.9(4)
C22 C23 C24 C19 -0.7(7)
C20 C19 C24 F6 -177.7(4)
B1 C19 C24 F6 4.5(5)
C20 C19 C24 C23 1.8(6)
B1 C19 C24 C23 -175.9(4)
C19 B1 C25 C30 64.3(4)
C13 B1 C25 C30 -176.4(4)
P1 B1 C25 C30 -59.6(4)
C19 B1 C25 C26 -104.6(4)
C13 B1 C25 C26 14.8(6)
P1 B1 C25 C26 131.6(4)
C30 C25 C26 F11 -172.7(4)
B1 C25 C26 F11 -3.2(7)
C30 C25 C26 C27 3.5(6)
B1 C25 C26 C27 173.0(4)
F11 C26 C27 F12 -4.1(6)
C25 C26 C27 F12 179.5(4)
F11 C26 C27 C28 175.1(4)
C25 C26 C27 C28 -1.3(7)
F12 C27 C28 F13 1.5(7)
C26 C27 C28 F13 -177.7(4)
F12 C27 C28 C29 177.4(4)
C26 C27 C28 C29 -1.7(7)
F13 C28 C29 F14 -1.5(6)
C27 C28 C29 F14 -177.5(4)
F13 C28 C29 C30 178.3(4)
C27 C28 C29 C30 2.3(7)
F14 C29 C30 F15 3.7(6)
C28 C29 C30 F15 -176.1(4)
F14 C29 C30 C25 180.0(4)
C28 C29 C30 C25 0.2(7)
C26 C25 C30 F15 173.2(4)
B1 C25 C30 F15 2.8(5)
C26 C25 C30 C29 -2.9(6)
B1 C25 C30 C29 -173.4(4)
N2 P3 C31 C32 9.2(4)
C34 P3 C31 C32 -101.1(3)
B2 P3 C31 C32 141.4(3)
N2 P3 C31 C33 137.3(3)
C34 P3 C31 C33 27.0(4)
B2 P3 C31 C33 -90.6(3)
N2 P3 C34 C36 71.3(3)
C31 P3 C34 C36 -174.7(3)
B2 P3 C34 C36 -62.7(3)
N2 P3 C34 C35 -50.5(3)
C31 P3 C34 C35 63.5(3)
B2 P3 C34 C35 175.6(3)
N2 P4 C37 C38 73.1(5)
C40 P4 C37 C38 -55.4(5)
N2 P4 C37 C39 -157.9(4)
C40 P4 C37 C39 73.6(5)
N2 P4 C40 C42 84.7(4)
C37 P4 C40 C42 -146.2(4)
N2 P4 C40 C41 -40.3(4)
C37 P4 C40 C41 88.8(4)
C55 B2 C43 C44 -118.0(4)
C49 B2 C43 C44 119.4(4)
P3 B2 C43 C44 -3.6(5)
C55 B2 C43 C48 64.6(4)
C49 B2 C43 C48 -57.9(4)
P3 B2 C43 C48 179.1(3)
C48 C43 C44 F16 -176.6(4)
B2 C43 C44 F16 6.0(6)
C48 C43 C44 C45 4.0(6)
B2 C43 C44 C45 -173.4(4)
F16 C44 C45 F17 -2.0(6)
C43 C44 C45 F17 177.4(4)
F16 C44 C45 C46 177.4(4)
C43 C44 C45 C46 -3.2(7)
F17 C45 C46 F18 1.5(6)
C44 C45 C46 F18 -177.9(4)
F17 C45 C46 C47 -179.5(4)
C44 C45 C46 C47 1.1(6)
F18 C46 C47 F19 0.6(6)
C45 C46 C47 F19 -178.4(4)
F18 C46 C47 C48 178.7(4)
C45 C46 C47 C48 -0.3(6)
F19 C47 C48 F20 -0.9(6)
C46 C47 C48 F20 -179.0(4)
F19 C47 C48 C43 179.5(4)
C46 C47 C48 C43 1.5(7)
C44 C43 C48 F20 177.4(4)
B2 C43 C48 F20 -4.9(5)
C44 C43 C48 C47 -3.1(6)
B2 C43 C48 C47 174.6(4)
C55 B2 C49 C50 176.0(3)
C43 B2 C49 C50 -63.8(4)
P3 B2 C49 C50 59.2(4)
C55 B2 C49 C54 -13.5(6)
C43 B2 C49 C54 106.6(4)
P3 B2 C49 C54 -130.4(4)
C54 C49 C50 F21 -173.1(3)
B2 C49 C50 F21 -1.4(5)
C54 C49 C50 C51 3.8(6)
B2 C49 C50 C51 175.5(4)
F21 C50 C51 F22 -3.0(6)
C49 C50 C51 F22 180.0(4)
F21 C50 C51 C52 176.2(4)
C49 C50 C51 C52 -0.8(7)
F22 C51 C52 F23 -1.7(7)
C50 C51 C52 F23 179.1(4)
F22 C51 C52 C53 178.2(4)
C50 C51 C52 C53 -1.0(7)
F23 C52 C53 F24 2.0(7)
C51 C52 C53 F24 -177.8(4)
F23 C52 C53 C54 179.4(4)
C51 C52 C53 C54 -0.5(7)
F24 C53 C54 F25 2.8(6)
C52 C53 C54 F25 -174.6(4)
F24 C53 C54 C49 -178.7(4)
C52 C53 C54 C49 3.9(7)
C50 C49 C54 F25 173.2(4)
B2 C49 C54 F25 2.1(6)
C50 C49 C54 C53 -5.2(6)
B2 C49 C54 C53 -176.3(4)
C43 B2 C55 C60 -162.1(4)
C49 B2 C55 C60 -47.1(5)
P3 B2 C55 C60 76.3(4)
C43 B2 C55 C56 20.7(5)
C49 B2 C55 C56 135.7(4)
P3 B2 C55 C56 -100.9(4)
C60 C55 C56 F26 -177.2(4)
B2 C55 C56 F26 0.3(6)
C60 C55 C56 C57 2.0(6)
B2 C55 C56 C57 179.5(4)
F26 C56 C57 F27 -3.4(6)
C55 C56 C57 F27 177.4(4)
F26 C56 C57 C58 178.3(4)
C55 C56 C57 C58 -0.9(6)
F27 C57 C58 F28 1.0(6)
C56 C57 C58 F28 179.4(4)
F27 C57 C58 C59 -178.6(4)
C56 C57 C58 C59 -0.3(7)
F28 C58 C59 F29 1.6(6)
C57 C58 C59 F29 -178.7(4)
F28 C58 C59 C60 -179.4(4)
C57 C58 C59 C60 0.3(7)
F29 C59 C60 F30 -1.1(6)
C58 C59 C60 F30 180.0(4)
F29 C59 C60 C55 180.0(4)
C58 C59 C60 C55 1.0(7)
C56 C55 C60 F30 179.0(3)
B2 C55 C60 F30 1.6(6)
C56 C55 C60 C59 -2.1(6)
B2 C55 C60 C59 -179.5(4)
